data_2008951
loop_
_publ_author_name
'Moses Babu,J.'
'Ravindra Kumar, Y.'
'Vyas, K.'
'Om Reddy, G.'
'Rajan, S. T.'
'Reddy, M. S. N. '

_publ_section_title
;
 <i>N</i>-<i>tert</i>-Butyl-3-oxo-4-aza-5\b,17\b-androstane-17-carboxamide
 methanol solvate, a finasteride impurity
;
_journal_issue 9
_journal_name_full 'Acta Crystallographica Section C'
_journal_page_first IUC9900105
_journal_paper_doi 10.1107/S0108270199098868
_journal_volume 55
_journal_year 1999
_chemical_formula_iupac 'C23 H38 N2 O2, C1 H4 O1'
_chemical_formula_moiety 'C23 H38 N2 O2, C1 H4 O1'
_chemical_formula_sum 'C24 H42 N2 O3'
_chemical_formula_weight 406.61
_space_group_IT_number 19
_symmetry_cell_setting orthorhombic
_symmetry_space_group_name_Hall 'P 2ac 2ab'
_symmetry_space_group_name_H-M 'P 21 21 21'
_audit_creation_method 'by teXsan v1.8'
_cell_angle_alpha 90
_cell_angle_beta 90
_cell_angle_gamma 90
_cell_formula_units_Z 4
_cell_length_a 11.607(2)
_cell_length_b 20.097(5)
_cell_length_c 10.449(4)
_cell_measurement_reflns_used 25
_cell_measurement_temperature 298.2
_cell_measurement_theta_max 32.8
_cell_measurement_theta_min 25.2
_cell_volume 2437.4(12)
_computing_cell_refinement 'MSC/AFC Diffractometer Control Software'
_computing_data_collection
;
MSC/AFC Diffractometer Control Software
(Molecular Structure Corporation, 1994)
;
_computing_data_reduction 'TEXSAN (Molecular Structure Corporation, 1992-1997)'
_computing_publication_material TEXSAN
_computing_structure_refinement TEXSAN
_diffrn_ambient_temperature 298.2
_diffrn_measurement_device_type 'Rigaku AFC-7S'
_diffrn_measurement_method \w-2\q
_diffrn_radiation_monochromator graphite
_diffrn_radiation_source 'X-ray tube'
_diffrn_radiation_type 'Cu K\a'
_diffrn_radiation_wavelength 1.5418
_diffrn_reflns_av_R_equivalents 0.0000
_diffrn_reflns_av_sigmaI/netI 0.070
_diffrn_reflns_limit_h_max 14
_diffrn_reflns_limit_h_min 0
_diffrn_reflns_limit_k_max 24
_diffrn_reflns_limit_k_min 0
_diffrn_reflns_limit_l_max 12
_diffrn_reflns_limit_l_min 0
_diffrn_reflns_number 2635
_diffrn_reflns_reduction_process 'Lp corrections applied'
_diffrn_reflns_theta_max 70.11
_diffrn_reflns_theta_min 2.20
_diffrn_standards_decay_% -7.68
_diffrn_standards_interval_count 150
_diffrn_standards_number 3
_exptl_absorpt_coefficient_mu 0.566
_exptl_absorpt_correction_T_max 1.000
_exptl_absorpt_correction_T_min 0.755
_exptl_absorpt_correction_type empirical
_exptl_absorpt_process_details '(DIFABS; Walker & Stuart, 1983)'
_exptl_crystal_colour white
_exptl_crystal_density_diffrn 1.108
_exptl_crystal_density_method 'not measured'
_exptl_crystal_description block
_exptl_crystal_F_000 896.00
_exptl_crystal_size_max 0.45
_exptl_crystal_size_mid 0.10
_exptl_crystal_size_min 0.10
_refine_diff_density_max 0.40
_refine_diff_density_min -0.38
_refine_ls_extinction_coef 8(8)E-7
_refine_ls_extinction_method 'Zachariasen (1967)'
_refine_ls_goodness_of_fit_all 1.862
_refine_ls_goodness_of_fit_ref 1.976
_refine_ls_hydrogen_treatment mixed
_refine_ls_matrix_type full
_refine_ls_number_constraints 0
_refine_ls_number_parameters 266
_refine_ls_number_reflns 2152
_refine_ls_number_restraints 2
_refine_ls_R_factor_all 0.101
_refine_ls_R_factor_gt 0.081
_refine_ls_shift/su_max 0.003
_refine_ls_shift/su_mean 0.205
_refine_ls_structure_factor_coef F
_refine_ls_weighting_details 'w = 1/[\s^2^(Fo) + 0.00176|Fo|^2^]'
_refine_ls_weighting_scheme sigma
_refine_ls_wR_factor_all 0.120
_refine_ls_wR_factor_ref 0.114
_reflns_number_gt 2152
_reflns_number_total 2635
_reflns_threshold_expression I>1.1\s(I)
_cod_data_source_file qa0147.cif
_cod_data_source_block global
_cod_original_cell_volume 2437.5(9)
_cod_database_code 2008951

loop_
_symmetry_equiv_pos_as_xyz
'  +x,  +y,  +z'
'1/2-x,  -y,1/2+z'
'1/2+x,1/2-y,  -z'
'  -x,1/2+y,1/2-z'

loop_
_atom_site_label
_atom_site_fract_x
_atom_site_fract_y
_atom_site_fract_z
_atom_site_U_iso_or_equiv
_atom_site_adp_type
_atom_site_calc_flag
_atom_site_calc_attached_atom
_atom_site_refinement_flags
_atom_site_occupancy
O1 0.4600(4) 0.6252(2) 0.9962(4) 0.1000(10) Uani d ? . 1.000
O2 0.8433(3) 1.0496(2) 0.6894(5) 0.1170(10) Uani d ? . 1.000
O3 0.1606(4) 0.6764(2) 0.9054(5) 0.127(2) Uani d ? D 1.000
N1 0.4038(3) 0.6812(2) 0.8250(4) 0.0638(9) Uani d ? . 1.000
N2 0.9501(3) 0.9767(2) 0.8012(4) 0.0668(9) Uani d ? . 1.000
C1 0.4808(4) 0.6452(2) 0.8886(5) 0.0680(10) Uani d ? . 1.000
C2 0.5935(4) 0.6314(2) 0.8198(5) 0.0750(10) Uani d ? . 1.000
C3 0.5934(3) 0.6463(2) 0.6796(5) 0.0690(10) Uani d ? . 1.000
C4 0.5334(3) 0.7123(2) 0.6453(4) 0.0577(8) Uani d ? . 1.000
C5 0.4101(3) 0.7057(2) 0.6917(4) 0.0628(9) Uani d ? . 1.000
C6 0.3418(3) 0.7690(2) 0.6814(5) 0.0690(10) Uani d ? . 1.000
C7 0.4009(3) 0.8267(2) 0.7458(4) 0.0590(10) Uani d ? . 1.000
C8 0.5244(3) 0.8370(2) 0.6958(3) 0.0470(8) Uani d ? . 1.000
C9 0.5920(3) 0.77200(10) 0.7129(3) 0.0472(8) Uani d ? . 1.000
C10 0.7200(3) 0.7806(2) 0.6786(4) 0.0559(9) Uani d ? . 1.000
C11 0.7776(3) 0.8396(2) 0.7454(3) 0.0501(8) Uani d ? . 1.000
C12 0.7116(3) 0.90320(10) 0.7184(3) 0.0471(7) Uani d ? . 1.000
C13 0.5850(3) 0.89200(10) 0.7635(3) 0.0466(8) Uani d ? . 1.000
C14 0.5343(3) 0.9632(2) 0.7598(4) 0.0660(10) Uani d ? . 1.000
C15 0.6349(4) 1.0074(2) 0.8008(5) 0.0770(10) Uani d ? . 1.000
C16 0.7434(3) 0.9641(2) 0.8036(4) 0.0575(9) Uani d ? . 1.000
C17 0.7178(4) 0.9212(2) 0.5765(4) 0.0710(10) Uani d ? . 1.000
C18 0.5355(4) 0.7191(2) 0.5001(4) 0.0770(10) Uani d ? . 1.000
C19 0.8495(4) 1.0014(2) 0.7609(4) 0.0660(10) Uani d ? . 1.000
C20 1.0655(4) 1.0047(3) 0.7687(5) 0.0870(10) Uani d ? . 1.000
C21 1.1511(5) 0.9607(5) 0.8330(10) 0.178(4) Uani d ? . 1.000
C22 1.0808(6) 1.0085(5) 0.6229(6) 0.142(2) Uani d ? . 1.000
C23 1.0728(5) 1.0756(3) 0.8214(9) 0.136(3) Uani d ? . 1.000
C24 0.0592(7) 0.7164(5) 0.8830(10) 0.191(4) Uani d ? D 1.000
H1 0.3374 0.6937 0.8716 0.075 Uiso c ? . 1.000
H2 0.6129 0.5859 0.8325 0.091 Uiso c ? . 1.000
H3 0.6525 0.6581 0.8605 0.091 Uiso c ? . 1.000
H4 0.5563 0.6110 0.6380 0.084 Uiso c ? . 1.000
H5 0.6720 0.6488 0.6524 0.084 Uiso c ? . 1.000
H6 0.3741 0.6736 0.6396 0.075 Uiso c ? . 1.000
H7 0.2691 0.7625 0.7190 0.081 Uiso c ? . 1.000
H8 0.3329 0.7793 0.5926 0.081 Uiso c ? . 1.000
H9 0.4048 0.8180 0.8353 0.071 Uiso c ? . 1.000
H10 0.3584 0.8659 0.7309 0.071 Uiso c ? . 1.000
H11 0.5202 0.8470 0.6076 0.057 Uiso c ? . 1.000
H12 0.5900 0.7621 0.8026 0.056 Uiso c ? . 1.000
H13 0.7596 0.7412 0.7031 0.067 Uiso c ? . 1.000
H14 0.7255 0.7869 0.5896 0.067 Uiso c ? . 1.000
H15 0.7784 0.8317 0.8353 0.061 Uiso c ? . 1.000
H16 0.8537 0.8438 0.7149 0.061 Uiso c ? . 1.000
H17 0.5895 0.8795 0.8520 0.056 Uiso c ? . 1.000
H18 0.4717 0.9674 0.8179 0.078 Uiso c ? . 1.000
H19 0.5094 0.9741 0.6760 0.078 Uiso c ? . 1.000
H20 0.6213 1.0252 0.8834 0.093 Uiso c ? . 1.000
H21 0.6450 1.0426 0.7412 0.093 Uiso c ? . 1.000
H22 0.7549 0.9489 0.8883 0.068 Uiso c ? . 1.000
H23 0.6875 0.8853 0.5267 0.085 Uiso c ? . 1.000
H24 0.6736 0.9600 0.5607 0.085 Uiso c ? . 1.000
H25 0.7956 0.9286 0.5527 0.085 Uiso c ? . 1.000
H26 0.4977 0.7608 0.4766 0.093 Uiso c ? . 1.000
H27 0.4913 0.6841 0.4622 0.093 Uiso c ? . 1.000
H28 0.6102 0.7193 0.4688 0.093 Uiso c ? . 1.000
H29 0.9481 0.9379 0.8528 0.079 Uiso c ? . 1.000
H30 1.1364 0.9595 0.9250 0.197 Uiso c ? . 1.000
H31 1.1420 0.9154 0.8032 0.197 Uiso c ? . 1.000
H32 1.2266 0.9746 0.8193 0.197 Uiso c ? . 1.000
H33 1.0670 0.9678 0.5857 0.168 Uiso c ? . 1.000
H34 1.1544 1.0255 0.6037 0.168 Uiso c ? . 1.000
H35 1.0239 1.0409 0.5911 0.168 Uiso c ? . 1.000
H36 1.1443 1.0949 0.7962 0.165 Uiso c ? . 1.000
H37 1.0112 1.1012 0.7890 0.165 Uiso c ? . 1.000
H38 1.0691 1.0746 0.9126 0.165 Uiso c ? . 1.000
H39 -0.0011 0.6914 0.8498 0.216 Uiso c ? . 1.000
H40 0.0349 0.7362 0.9639 0.216 Uiso c ? . 1.000
H41 0.0780 0.7525 0.8269 0.216 Uiso c ? . 1.000
H42 0.141(5) 0.639(2) 0.854(5) 0.120 Uiso d ? D 1.000

loop_
_atom_site_aniso_label
_atom_site_aniso_U_11
_atom_site_aniso_U_22
_atom_site_aniso_U_33
_atom_site_aniso_U_12
_atom_site_aniso_U_13
_atom_site_aniso_U_23
O1 0.118(3) 0.100(2) 0.081(2) -0.002(2) 0.008(2) 0.029(2)
O2 0.121(3) 0.082(2) 0.149(4) -0.039(2) -0.036(3) 0.065(2)
O3 0.117(3) 0.097(2) 0.166(5) -0.023(2) 0.046(3) -0.033(3)
N1 0.058(2) 0.072(2) 0.062(2) -0.0070(10) 0.014(2) 0.0030(10)
N2 0.0610(10) 0.069(2) 0.070(2) -0.0080(10) 0.001(2) 0.002(2)
C1 0.069(2) 0.058(2) 0.077(2) -0.006(2) 0.003(2) 0.000(2)
C2 0.077(2) 0.055(2) 0.093(2) 0.005(2) 0.014(2) 0.004(2)
C3 0.064(2) 0.056(2) 0.089(2) -0.0060(10) 0.018(2) -0.016(2)
C4 0.061(2) 0.058(2) 0.053(2) -0.0100(10) -0.002(2) -0.0110(10)
C5 0.064(2) 0.067(2) 0.058(2) -0.0160(10) -0.007(2) -0.010(2)
C6 0.054(2) 0.078(2) 0.076(3) -0.0100(10) -0.009(2) 0.001(2)
C7 0.0480(10) 0.063(2) 0.066(3) 0.0040(10) -0.004(2) 0.005(2)
C8 0.0500(10) 0.0550(10) 0.036(2) 0.0020(10) -0.0090(10) 0.0000(10)
C9 0.0490(10) 0.0490(10) 0.043(2) -0.0030(10) 0.0040(10) -0.0040(10)
C10 0.0520(10) 0.057(2) 0.059(2) -0.0020(10) 0.009(2) -0.009(2)
C11 0.0440(10) 0.0550(10) 0.052(2) -0.0010(10) 0.0070(10) -0.0050(10)
C12 0.0510(10) 0.0480(10) 0.042(2) -0.0060(10) -0.0020(10) 0.0030(10)
C13 0.0500(10) 0.0510(10) 0.039(2) 0.0000(10) -0.0040(10) -0.0030(10)
C14 0.073(2) 0.0510(10) 0.074(3) 0.0070(10) -0.022(2) -0.004(2)
C15 0.075(2) 0.056(2) 0.098(3) 0.0030(10) -0.023(3) -0.015(2)
C16 0.064(2) 0.051(2) 0.057(2) -0.0070(10) -0.006(2) -0.005(2)
C17 0.088(3) 0.082(2) 0.043(2) -0.024(2) 0.008(2) 0.007(2)
C18 0.076(2) 0.098(3) 0.056(2) -0.025(2) 0.008(2) -0.023(2)
C19 0.067(2) 0.056(2) 0.076(3) -0.0140(10) -0.011(2) -0.004(2)
C20 0.073(2) 0.105(2) 0.084(3) -0.033(2) 0.016(2) -0.006(2)
C21 0.052(2) 0.213(8) 0.270(10) 0.024(4) 0.008(4) 0.114(8)
C22 0.115(4) 0.223(8) 0.088(3) -0.065(5) 0.037(4) -0.022(5)
C23 0.091(3) 0.117(4) 0.201(8) -0.037(3) 0.009(5) -0.062(5)
C24 0.148(7) 0.202(8) 0.220(10) 0.069(6) 0.020(8) -0.010(9)

loop_
_atom_type_symbol
_atom_type_scat_dispersion_real
_atom_type_scat_dispersion_imag
_atom_type_scat_source
C 0.017 0.009
;International Tables for Crystallography
(1992, Vol. C, Tables 4.2.6.8 and 6.1.1.1)
;
H 0.000 0.000
;International Tables for Crystallography
(1992, Vol. C, Table 6.1.1.2)
;
N 0.029 0.018
;International Tables for Crystallography
(1992, Vol. C, Tables 4.2.6.8 and 6.1.1.1)
;
O 0.047 0.032
;International Tables for Crystallography
(1992, Vol. C, Tables 4.2.6.8 and 6.1.1.1)
;

loop_
_geom_angle_atom_site_label_1
_geom_angle_atom_site_label_2
_geom_angle_atom_site_label_3
_geom_angle
_geom_angle_publ_flag
C24 O3 H42 99(5) no
C1 N1 C5 128.2(5) no
C1 N1 H1 115.9 no
C5 N1 H1 115.9 no
C19 N2 C20 124.9(5) no
C19 N2 H29 117.6 no
C20 N2 H29 117.5 no
O1 C1 N1 120.6(6) no
O1 C1 C2 123.1(6) no
N1 C1 C2 116.3(6) no
C1 C2 C3 115.2(6) no
C1 C2 H2 108.3 no
C1 C2 H3 107.5 no
C3 C2 H2 109.1 no
C3 C2 H3 108.7 no
H2 C2 H3 107.8 no
C2 C3 C4 113.6(5) no
C2 C3 H4 107.7 no
C2 C3 H5 107.5 no
C4 C3 H4 109.7 no
C4 C3 H5 108.4 no
H4 C3 H5 109.9 no
C3 C4 C5 106.1(4) no
C3 C4 C9 111.3(4) no
C3 C4 C18 107.6(5) no
C5 C4 C9 109.6(4) no
C5 C4 C18 109.9(5) no
C9 C4 C18 112.2(4) no
N1 C5 C4 112.1(5) no
N1 C5 C6 108.9(5) no
N1 C5 H6 107.1 no
C4 C5 C6 113.7(4) no
C4 C5 H6 107.0 no
C6 C5 H6 107.7 no
C5 C6 C7 112.3(4) no
C5 C6 H7 109.1 no
C5 C6 H8 108.1 no
C7 C6 H7 109.2 no
C7 C6 H8 108.4 no
H7 C6 H8 109.7 no
C6 C7 C8 112.1(5) no
C6 C7 H9 108.7 no
C6 C7 H10 109.4 no
C8 C7 H9 108.2 no
C8 C7 H10 108.5 no
H9 C7 H10 109.9 no
C7 C8 C9 108.7(4) no
C7 C8 C13 112.3(4) no
C7 C8 H11 108.1 no
C9 C8 C13 109.6(4) no
C9 C8 H11 108.7 no
C13 C8 H11 109.3 no
C4 C9 C8 112.5(4) no
C4 C9 C10 113.8(4) no
C4 C9 H12 105.9 no
C8 C9 C10 111.8(4) no
C8 C9 H12 106.2 no
C10 C9 H12 105.9 no
C9 C10 C11 113.8(4) no
C9 C10 H13 108.2 no
C9 C10 H14 108.1 no
C11 C10 H13 108.1 no
C11 C10 H14 108.5 no
H13 C10 H14 110.2 no
C10 C11 C12 110.3(4) no
C10 C11 H15 109.0 no
C10 C11 H16 109.0 no
C12 C11 H15 109.2 no
C12 C11 H16 109.4 no
H15 C11 H16 109.9 no
C11 C12 C13 107.3(3) no
C11 C12 C16 115.9(4) no
C11 C12 C17 110.9(4) no
C13 C12 C16 99.4(4) no
C13 C12 C17 111.8(4) no
C16 C12 C17 111.0(4) no
C8 C13 C12 114.1(4) no
C8 C13 C14 119.6(4) no
C8 C13 H17 106.8 no
C12 C13 C14 102.6(4) no
C12 C13 H17 106.2 no
C14 C13 H17 106.7 no
C13 C14 C15 103.8(4) no
C13 C14 H18 111.0 no
C13 C14 H19 110.7 no
C15 C14 H18 110.6 no
C15 C14 H19 110.9 no
H18 C14 H19 109.6 no
C14 C15 C16 107.7(4) no
C14 C15 H20 110.4 no
C14 C15 H21 110.1 no
C16 C15 H20 109.5 no
C16 C15 H21 109.5 no
H20 C15 H21 109.6 no
C12 C16 C15 103.9(4) no
C12 C16 C19 114.5(5) no
C12 C16 H22 108.4 no
C15 C16 C19 112.6(4) no
C15 C16 H22 108.5 no
C19 C16 H22 108.8 no
C12 C17 H23 109.3 no
C12 C17 H24 109.7 no
C12 C17 H25 109.6 no
H23 C17 H24 109.2 no
H23 C17 H25 109.0 no
H24 C17 H25 110.0 no
C4 C18 H26 108.7 no
C4 C18 H27 109.7 no
C4 C18 H28 111.5 no
H26 C18 H27 106.7 no
H26 C18 H28 109.1 no
H27 C18 H28 111.0 no
O2 C19 N2 122.5(6) no
O2 C19 C16 121.7(6) no
N2 C19 C16 115.8(5) no
N2 C20 C21 105.8(6) no
N2 C20 C22 110.4(6) no
N2 C20 C23 108.6(6) no
C21 C20 C22 114.0(10) no
C21 C20 C23 110.8(9) no
C22 C20 C23 107.7(9) no
C20 C21 H30 109.9 no
C20 C21 H31 110.0 no
C20 C21 H32 112.4 no
H30 C21 H31 105.8 no
H30 C21 H32 108.8 no
H31 C21 H32 109.7 no
C20 C22 H33 110.8 no
C20 C22 H34 109.5 no
C20 C22 H35 106.8 no
H33 C22 H34 113.0 no
H33 C22 H35 109.1 no
H34 C22 H35 107.3 no
C20 C23 H36 109.1 no
C20 C23 H37 109.7 no
C20 C23 H38 109.7 no
H36 C23 H37 109.8 no
H36 C23 H38 108.9 no
H37 C23 H38 109.7 no
O3 C24 H39 111.9 no
O3 C24 H40 108.6 no
O3 C24 H41 109.6 no
H39 C24 H40 109.0 no
H39 C24 H41 110.8 no
H40 C24 H41 106.7 no

loop_
_geom_bond_atom_site_label_1
_geom_bond_atom_site_label_2
_geom_bond_site_symmetry_1
_geom_bond_site_symmetry_2
_geom_bond_distance
_geom_bond_publ_flag
O1 C1 . . 1.219(8) no
O2 C19 . . 1.225(7) no
O3 C24 . . 1.445(8) no
O3 H42 . . 0.952(9) no
N1 C1 . . 1.328(7) no
N1 C5 . . 1.479(8) no
N1 H1 . . 0.95 no
N2 C19 . . 1.337(7) no
N2 C20 . . 1.493(7) no
N2 H29 . . 0.95 no
C1 C2 . . 1.518(8) no
C2 C3 . . 1.500(10) no
C2 H2 . . 0.95 no
C2 H3 . . 0.97 no
C3 C4 . . 1.540(7) no
C3 H4 . . 0.94 no
C3 H5 . . 0.96 no
C4 C5 . . 1.517(7) no
C4 C9 . . 1.550(6) no
C4 C18 . . 1.523(8) no
C5 C6 . . 1.502(8) no
C5 H6 . . 0.94 no
C6 C7 . . 1.506(8) no
C6 H7 . . 0.94 no
C6 H8 . . 0.96 no
C7 C8 . . 1.541(7) no
C7 H9 . . 0.95 no
C7 H10 . . 0.94 no
C8 C9 . . 1.534(6) no
C8 C13 . . 1.489(6) no
C8 H11 . . 0.94 no
C9 C10 . . 1.538(6) no
C9 H12 . . 0.96 no
C10 C11 . . 1.530(7) no
C10 H13 . . 0.95 no
C10 H14 . . 0.94 no
C11 C12 . . 1.518(6) no
C11 H15 . . 0.95 no
C11 H16 . . 0.94 no
C12 C13 . . 1.560(6) no
C12 C16 . . 1.557(6) no
C12 C17 . . 1.528(7) no
C13 C14 . . 1.546(6) no
C13 H17 . . 0.96 no
C14 C15 . . 1.529(8) no
C14 H18 . . 0.95 no
C14 H19 . . 0.95 no
C15 C16 . . 1.531(8) no
C15 H20 . . 0.95 no
C15 H21 . . 0.95 no
C16 C19 . . 1.509(7) no
C16 H22 . . 0.95 no
C17 H23 . . 0.96 no
C17 H24 . . 0.95 no
C17 H25 . . 0.95 no
C18 H26 . . 0.98 no
C18 H27 . . 0.96 no
C18 H28 . . 0.93 no
C20 C21 . . 1.490(10) no
C20 C22 . . 1.540(10) no
C20 C23 . . 1.530(10) no
C21 H30 . . 0.98 no
C21 H31 . . 0.97 no
C21 H32 . . 0.93 no
C22 H33 . . 0.92 no
C22 H34 . . 0.94 no
C22 H35 . . 0.99 no
C23 H36 . . 0.95 no
C23 H37 . . 0.94 no
C23 H38 . . 0.95 no
C24 H39 . . 0.93 no
C24 H40 . . 0.98 no
C24 H41 . . 0.96 no

loop_
_geom_contact_atom_site_label_1
_geom_contact_atom_site_label_2
_geom_contact_distance
_geom_contact_site_symmetry_2
_geom_contact_publ_flag
O1 N2 2.947(7) 3_467 no
O1 C21 3.330(10) 3_467 no
O1 C11 3.503(7) 3_467 no
O2 O3 2.734(7) 4_656 no
O3 N1 2.948(7) . no

loop_
_geom_torsion_atom_site_label_1
_geom_torsion_atom_site_label_2
_geom_torsion_atom_site_label_3
_geom_torsion_atom_site_label_4
_geom_torsion
_geom_torsion_publ_flag
O1 C1 N1 C5 -175.3(5) no
O1 C1 C2 C3 166.6(5) no
O2 C19 N2 C20 2.0(10) no
O2 C19 C16 C12 93.0(7) no
O2 C19 C16 C15 -25.4(9) no
N1 C1 C2 C3 -13.6(7) no
N1 C5 C4 C3 48.7(5) no
N1 C5 C4 C9 -71.5(5) no
N1 C5 C4 C18 164.7(4) no
N1 C5 C6 C7 72.4(6) no
N2 C19 C16 C12 -84.0(6) no
N2 C19 C16 C15 157.6(5) no
C1 N1 C5 C4 -24.8(7) no
C1 N1 C5 C6 -151.4(5) no
C1 C2 C3 C4 42.9(7) no
C2 C1 N1 C5 4.9(8) no
C2 C3 C4 C5 -60.0(6) no
C2 C3 C4 C9 59.1(6) no
C2 C3 C4 C18 -177.6(5) no
C3 C4 C5 C6 172.7(5) no
C3 C4 C9 C8 -172.0(4) no
C3 C4 C9 C10 59.5(6) no
C4 C5 C6 C7 -53.4(7) no
C4 C9 C8 C7 56.6(5) no
C4 C9 C8 C13 179.7(4) no
C4 C9 C10 C11 -180.0(4) no
C5 C4 C9 C8 -55.0(6) no
C5 C4 C9 C10 176.5(4) no
C5 C6 C7 C8 54.7(7) no
C6 C5 C4 C9 52.4(7) no
C6 C5 C4 C18 -71.3(6) no
C6 C7 C8 C9 -55.9(6) no
C6 C7 C8 C13 -177.3(4) no
C7 C8 C9 C10 -173.8(4) no
C7 C8 C13 C12 178.6(4) no
C7 C8 C13 C14 -59.5(6) no
C8 C9 C4 C18 67.4(6) no
C8 C9 C10 C11 51.1(6) no
C8 C13 C12 C11 -61.1(5) no
C8 C13 C12 C16 177.9(4) no
C8 C13 C12 C17 60.7(5) no
C8 C13 C14 C15 -163.0(5) no
C9 C8 C13 C12 57.6(5) no
C9 C8 C13 C14 179.5(4) no
C9 C10 C11 C12 -55.2(6) no
C10 C9 C4 C18 -61.1(6) no
C10 C9 C8 C13 -50.7(6) no
C10 C11 C12 C13 56.9(5) no
C10 C11 C12 C16 166.8(4) no
C10 C11 C12 C17 -65.5(5) no
C11 C12 C13 C14 168.0(4) no
C11 C12 C16 C15 -155.2(5) no
C11 C12 C16 C19 81.6(6) no
C12 C13 C14 C15 -35.5(6) no
C12 C16 C15 C14 19.7(7) no
C13 C12 C16 C15 -40.6(5) no
C13 C12 C16 C19 -163.8(4) no
C13 C14 C15 C16 9.8(7) no
C14 C13 C12 C16 47.0(5) no
C14 C13 C12 C17 -70.2(5) no
C14 C15 C16 C19 144.1(6) no
C15 C16 C12 C17 77.2(6) no
C16 C19 N2 C20 178.8(6) no
C17 C12 C16 C19 -46.0(6) no
C19 N2 C20 C21 -179.2(9) no
C19 N2 C20 C22 -56.0(10) no
C19 N2 C20 C23 61.8(9) no

loop_
_cod_related_entry_id
_cod_related_entry_database
_cod_related_entry_code
1 ChemSpider 21182860
